data_4089076
loop_
_publ_author_name
'Pettinari, Riccardo'
'Marchetti, Fabio'
'Petrini, Agnese'
'Pettinari, Claudio'
'Lupidi, Giulio'
'Smole\'nski, Piotr'
'Scopelliti, Rosario'
'Riedel, Tina'
'Dyson, Paul J.'

_publ_section_title
;
 From Sunscreen to Anticancer Agent: Ruthenium(II) Arene Avobenzone
 Complexes Display Potent Anticancer Activity
;
_journal_issue 21
_journal_name_full Organometallics
_journal_page_first 3734
_journal_paper_doi 10.1021/acs.organomet.6b00694
_journal_volume 35
_journal_year 2016
_chemical_formula_moiety 'C30 H35 Cl O3 Ru'
_chemical_formula_sum 'C30 H35 Cl O3 Ru'
_chemical_formula_weight 580.10
_space_group_IT_number 2
_space_group_name_Hall '-P 1'
_space_group_name_H-M_alt 'P -1'
_symmetry_cell_setting triclinic
_symmetry_space_group_name_Hall '-P 1'
_symmetry_space_group_name_H-M 'P -1'
_atom_sites_solution_hydrogens geom
_atom_sites_solution_primary direct
_atom_sites_solution_secondary difmap
_audit_creation_method SHELXL-97
_audit_update_record
;
2016-03-21 # Formatted by publCIF

;
_cell_angle_alpha 75.318(7)
_cell_angle_beta 76.184(8)
_cell_angle_gamma 80.418(9)
_cell_formula_units_Z 2
_cell_length_a 8.5895(12)
_cell_length_b 10.1957(8)
_cell_length_c 16.2215(16)
_cell_measurement_reflns_used 62
_cell_measurement_temperature 100(2)
_cell_measurement_theta_max 22
_cell_measurement_theta_min 3
_cell_volume 1326.0(3)
_computing_cell_refinement 'Dirax/lsq (Duisenberg & Schreurs, 1989-2000)'
_computing_data_collection 'Collect (Bruker AXS BV, 1997-2004)'
_computing_data_reduction 'EvalCCD (Duisenberg & Schreurs, 1990-2000)'
_computing_molecular_graphics 'Bruker SHELXTL'
_computing_publication_material 'Bruker SHELXTL'
_computing_structure_refinement 'SHELXL-97 (Sheldrick, 1997)'
_computing_structure_solution 'SIR2011 (M.C. Burla et al., 2012)'
_diffrn_ambient_temperature 100(2)
_diffrn_measured_fraction_theta_full 0.983
_diffrn_measured_fraction_theta_max 0.983
_diffrn_measurement_device_type 'Bruker APEX II CCD'
_diffrn_measurement_method 'phi and omega scans'
_diffrn_radiation_monochromator graphite
_diffrn_radiation_source 'fine-focus sealed tube'
_diffrn_radiation_type MoK\a
_diffrn_radiation_wavelength 0.71073
_diffrn_reflns_av_R_equivalents 0.0726
_diffrn_reflns_av_sigmaI/netI 0.0917
_diffrn_reflns_limit_h_max 10
_diffrn_reflns_limit_h_min -11
_diffrn_reflns_limit_k_max 13
_diffrn_reflns_limit_k_min -13
_diffrn_reflns_limit_l_max 21
_diffrn_reflns_limit_l_min -20
_diffrn_reflns_number 16907
_diffrn_reflns_theta_full 27.50
_diffrn_reflns_theta_max 27.50
_diffrn_reflns_theta_min 2.65
_exptl_absorpt_coefficient_mu 0.721
_exptl_absorpt_correction_T_max 0.7456
_exptl_absorpt_correction_T_min 0.3829
_exptl_absorpt_correction_type multi-scan
_exptl_absorpt_process_details 'SADABS 2008, Bruker AXS, 2008'
_exptl_crystal_colour orange
_exptl_crystal_density_diffrn 1.453
_exptl_crystal_density_method 'not measured'
_exptl_crystal_description needle
_exptl_crystal_F_000 600
_exptl_crystal_size_max 0.49
_exptl_crystal_size_mid 0.05
_exptl_crystal_size_min 0.04
_refine_diff_density_max 1.309
_refine_diff_density_min -1.592
_refine_diff_density_rms 0.137
_refine_ls_extinction_method none
_refine_ls_goodness_of_fit_ref 1.074
_refine_ls_hydrogen_treatment constr
_refine_ls_matrix_type full
_refine_ls_number_parameters 323
_refine_ls_number_reflns 5987
_refine_ls_number_restraints 0
_refine_ls_restrained_S_all 1.074
_refine_ls_R_factor_all 0.0903
_refine_ls_R_factor_gt 0.0588
_refine_ls_shift/su_max 0.000
_refine_ls_shift/su_mean 0.000
_refine_ls_structure_factor_coef Fsqd
_refine_ls_weighting_details 'calc w=1/[\s^2^(Fo^2^)+(0.0441P)^2^+2.3389P] where P=(Fo^2^+2Fc^2^)/3'
_refine_ls_weighting_scheme calc
_refine_ls_wR_factor_gt 0.1164
_refine_ls_wR_factor_ref 0.1323
_reflns_number_gt 4567
_reflns_number_total 5987
_reflns_threshold_expression >2sigma(I)
_cod_data_source_file om6b00694_si_002.cif
_cod_data_source_block avb1
_cod_original_cell_volume 1326.0(2)
_cod_database_code 4089076
_publcif_datablock.id {b1ecd767-27f1-4532-8795-104dd90be28b}

_publcif_info_exptl_table_max_cols 4
_publcif_info_exptl_table_use_headnotes n

loop_
_symmetry_equiv_pos_as_xyz
'x, y, z'
'-x, -y, -z'

loop_
_atom_site_label
_atom_site_type_symbol
_atom_site_fract_x
_atom_site_fract_y
_atom_site_fract_z
_atom_site_U_iso_or_equiv
_atom_site_adp_type
_atom_site_occupancy
_atom_site_symmetry_multiplicity
_atom_site_calc_flag
_atom_site_refinement_flags
Ru1 Ru 0.05125(5) 0.73827(4) 0.13615(2) 0.01696(12) Uani 1 1 d .
Cl1 Cl 0.33183(14) 0.77426(12) 0.11781(7) 0.0250(3) Uani 1 1 d .
O1 O 0.1328(4) 0.5359(3) 0.17708(19) 0.0216(7) Uani 1 1 d .
O2 O 0.1187(4) 0.7120(3) 0.00913(18) 0.0200(7) Uani 1 1 d .
O3 O 0.3548(4) -0.0690(3) 0.3424(2) 0.0240(7) Uani 1 1 d .
C1 C 0.4870(6) -0.1610(5) 0.3109(3) 0.0278(11) Uani 1 1 d .
H1A H 0.4629 -0.1915 0.2631 0.042 Uiso 1 1 calc R
H1B H 0.5040 -0.2401 0.3581 0.042 Uiso 1 1 calc R
H1C H 0.5848 -0.1145 0.2897 0.042 Uiso 1 1 calc R
C2 C 0.3244(6) 0.0536(5) 0.2858(3) 0.0185(9) Uani 1 1 d .
C3 C 0.2074(6) 0.1471(5) 0.3203(3) 0.0220(10) Uani 1 1 d .
H3 H 0.1523 0.1238 0.3794 0.026 Uiso 1 1 calc R
C4 C 0.1703(6) 0.2746(5) 0.2690(3) 0.0202(10) Uani 1 1 d .
H4 H 0.0905 0.3384 0.2935 0.024 Uiso 1 1 calc R
C5 C 0.2494(5) 0.3106(5) 0.1814(3) 0.0183(10) Uani 1 1 d .
C6 C 0.3659(6) 0.2154(5) 0.1480(3) 0.0203(10) Uani 1 1 d .
H6 H 0.4203 0.2385 0.0889 0.024 Uiso 1 1 calc R
C7 C 0.4059(6) 0.0874(5) 0.1982(3) 0.0209(10) Uani 1 1 d .
H7 H 0.4865 0.0240 0.1739 0.025 Uiso 1 1 calc R
C8 C 0.2084(5) 0.4521(5) 0.1304(3) 0.0182(9) Uani 1 1 d .
C9 C 0.2531(6) 0.4846(5) 0.0387(3) 0.0186(10) Uani 1 1 d .
H9 H 0.3209 0.4173 0.0115 0.022 Uiso 1 1 calc R
C10 C 0.2058(6) 0.6077(5) -0.0153(3) 0.0189(10) Uani 1 1 d .
C11 C 0.2579(6) 0.6248(4) -0.1124(3) 0.0181(9) Uani 1 1 d .
C12 C 0.1680(6) 0.7199(5) -0.1666(3) 0.0206(10) Uani 1 1 d .
H12 H 0.0724 0.7700 -0.1419 0.025 Uiso 1 1 calc R
C13 C 0.2180(6) 0.7413(5) -0.2565(3) 0.0217(10) Uani 1 1 d .
H13 H 0.1556 0.8066 -0.2923 0.026 Uiso 1 1 calc R
C14 C 0.3575(5) 0.6698(5) -0.2959(3) 0.0180(9) Uani 1 1 d .
C15 C 0.4455(5) 0.5732(5) -0.2415(3) 0.0186(10) Uani 1 1 d .
H15 H 0.5401 0.5221 -0.2663 0.022 Uiso 1 1 calc R
C16 C 0.3953(6) 0.5509(5) -0.1502(3) 0.0190(10) Uani 1 1 d .
H16 H 0.4562 0.4845 -0.1141 0.023 Uiso 1 1 calc R
C17 C 0.4081(6) 0.6982(5) -0.3956(3) 0.0207(10) Uani 1 1 d .
C18 C 0.2710(7) 0.6728(6) -0.4335(3) 0.0351(13) Uani 1 1 d .
H18A H 0.3006 0.6961 -0.4973 0.053 Uiso 1 1 calc R
H18B H 0.1720 0.7297 -0.4139 0.053 Uiso 1 1 calc R
H18C H 0.2528 0.5764 -0.4136 0.053 Uiso 1 1 calc R
C19 C 0.4405(7) 0.8485(5) -0.4306(3) 0.0288(12) Uani 1 1 d .
H19A H 0.5296 0.8650 -0.4078 0.043 Uiso 1 1 calc R
H19B H 0.3433 0.9080 -0.4120 0.043 Uiso 1 1 calc R
H19C H 0.4693 0.8682 -0.4944 0.043 Uiso 1 1 calc R
C20 C 0.5620(7) 0.6102(6) -0.4266(3) 0.0342(13) Uani 1 1 d .
H20A H 0.6481 0.6224 -0.4000 0.051 Uiso 1 1 calc R
H20B H 0.5945 0.6374 -0.4902 0.051 Uiso 1 1 calc R
H20C H 0.5425 0.5140 -0.4098 0.051 Uiso 1 1 calc R
C21 C -0.1818(5) 0.8474(5) 0.1075(3) 0.0205(10) Uani 1 1 d .
C22 C -0.2073(6) 0.7250(5) 0.1727(3) 0.0226(10) Uani 1 1 d .
H22 H -0.2688 0.6605 0.1660 0.027 Uiso 1 1 calc R
C23 C -0.1392(5) 0.7004(5) 0.2485(3) 0.0210(10) Uani 1 1 d .
H23 H -0.1561 0.6183 0.2914 0.025 Uiso 1 1 calc R
C24 C -0.0474(5) 0.7939(5) 0.2622(3) 0.0194(10) Uani 1 1 d .
C25 C -0.0218(5) 0.9131(4) 0.1941(3) 0.0185(10) Uani 1 1 d .
H25 H 0.0435 0.9759 0.1993 0.022 Uiso 1 1 calc R
C26 C -0.0892(5) 0.9414(5) 0.1195(3) 0.0203(10) Uani 1 1 d .
H26 H -0.0726 1.0240 0.0771 0.024 Uiso 1 1 calc R
C27 C -0.2452(6) 0.8698(5) 0.0247(3) 0.0257(11) Uani 1 1 d .
H27A H -0.1838 0.8053 -0.0101 0.039 Uiso 1 1 calc R
H27B H -0.2333 0.9634 -0.0090 0.039 Uiso 1 1 calc R
H27C H -0.3595 0.8553 0.0398 0.039 Uiso 1 1 calc R
C28 C 0.0331(6) 0.7677(5) 0.3395(3) 0.0237(11) Uani 1 1 d .
H28 H 0.1406 0.8033 0.3173 0.028 Uiso 1 1 calc R
C29 C 0.0639(7) 0.6168(6) 0.3815(3) 0.0368(13) Uani 1 1 d .
H29A H -0.0394 0.5796 0.4073 0.055 Uiso 1 1 calc R
H29B H 0.1252 0.6061 0.4271 0.055 Uiso 1 1 calc R
H29C H 0.1258 0.5677 0.3372 0.055 Uiso 1 1 calc R
C30 C -0.0650(7) 0.8497(6) 0.4059(3) 0.0350(13) Uani 1 1 d .
H30A H -0.0820 0.9460 0.3767 0.052 Uiso 1 1 calc R
H30B H -0.0061 0.8406 0.4522 0.052 Uiso 1 1 calc R
H30C H -0.1697 0.8146 0.4312 0.052 Uiso 1 1 calc R

loop_
_atom_site_aniso_label
_atom_site_aniso_U_11
_atom_site_aniso_U_22
_atom_site_aniso_U_33
_atom_site_aniso_U_23
_atom_site_aniso_U_13
_atom_site_aniso_U_12
Ru1 0.0225(2) 0.01481(19) 0.01060(17) -0.00249(13) 0.00268(13) -0.00314(14)
Cl1 0.0236(6) 0.0225(6) 0.0263(6) -0.0059(5) 0.0011(5) -0.0035(5)
O1 0.0311(19) 0.0154(17) 0.0149(15) -0.0040(13) 0.0001(13) 0.0003(14)
O2 0.0302(18) 0.0156(17) 0.0108(14) -0.0032(12) 0.0010(13) -0.0002(14)
O3 0.035(2) 0.0176(17) 0.0151(15) 0.0011(13) -0.0036(14) 0.0000(15)
C1 0.037(3) 0.022(3) 0.016(2) 0.0005(19) -0.003(2) 0.006(2)
C2 0.024(2) 0.016(2) 0.015(2) -0.0024(18) -0.0047(18) -0.0029(19)
C3 0.023(3) 0.023(3) 0.015(2) -0.0022(19) 0.0030(18) -0.005(2)
C4 0.022(2) 0.017(2) 0.019(2) -0.0059(18) 0.0012(18) 0.0007(19)
C5 0.024(2) 0.017(2) 0.015(2) -0.0069(18) -0.0015(18) -0.0048(19)
C6 0.030(3) 0.019(2) 0.011(2) -0.0016(18) -0.0033(18) -0.002(2)
C7 0.026(3) 0.020(2) 0.016(2) -0.0066(18) -0.0020(19) -0.001(2)
C8 0.020(2) 0.017(2) 0.017(2) -0.0035(18) -0.0028(18) -0.0029(19)
C9 0.027(3) 0.015(2) 0.013(2) -0.0055(18) -0.0017(18) -0.0013(19)
C10 0.023(2) 0.019(2) 0.015(2) -0.0040(18) 0.0009(18) -0.008(2)
C11 0.026(3) 0.013(2) 0.013(2) -0.0014(17) 0.0009(18) -0.0052(19)
C12 0.021(2) 0.022(3) 0.019(2) -0.0069(19) -0.0020(18) -0.001(2)
C13 0.021(2) 0.024(3) 0.017(2) -0.0014(19) -0.0028(18) 0.000(2)
C14 0.023(2) 0.016(2) 0.015(2) -0.0034(17) -0.0019(18) -0.0059(19)
C15 0.020(2) 0.020(2) 0.015(2) -0.0085(18) 0.0039(17) -0.0049(19)
C16 0.025(3) 0.015(2) 0.015(2) -0.0015(17) -0.0023(18) -0.0034(19)
C17 0.029(3) 0.019(2) 0.012(2) -0.0038(18) 0.0029(18) -0.006(2)
C18 0.044(3) 0.047(4) 0.015(2) -0.005(2) -0.003(2) -0.016(3)
C19 0.040(3) 0.025(3) 0.018(2) 0.000(2) -0.001(2) -0.009(2)
C20 0.048(3) 0.034(3) 0.013(2) -0.002(2) 0.005(2) -0.002(3)
C21 0.022(2) 0.020(2) 0.017(2) -0.0033(19) 0.0022(18) -0.003(2)
C22 0.021(2) 0.026(3) 0.018(2) -0.0055(19) 0.0033(18) -0.006(2)
C23 0.023(2) 0.019(2) 0.013(2) 0.0002(18) 0.0067(18) -0.003(2)
C24 0.020(2) 0.023(3) 0.012(2) -0.0074(18) 0.0060(17) 0.000(2)
C25 0.021(2) 0.014(2) 0.015(2) -0.0054(17) 0.0062(18) 0.0010(18)
C26 0.023(2) 0.018(2) 0.013(2) -0.0032(18) 0.0067(18) -0.0017(19)
C27 0.027(3) 0.030(3) 0.018(2) -0.005(2) 0.002(2) -0.009(2)
C28 0.029(3) 0.024(3) 0.017(2) -0.0051(19) -0.003(2) -0.003(2)
C29 0.054(4) 0.032(3) 0.026(3) -0.006(2) -0.018(3) 0.005(3)
C30 0.045(3) 0.040(3) 0.018(2) -0.012(2) -0.005(2) 0.006(3)

loop_
_atom_type_symbol
_atom_type_description
_atom_type_scat_dispersion_real
_atom_type_scat_dispersion_imag
_atom_type_scat_source
C C 0.0033 0.0016 'International Tables Vol C Tables 4.2.6.8 and 6.1.1.4'
H H 0.0000 0.0000 'International Tables Vol C Tables 4.2.6.8 and 6.1.1.4'
O O 0.0106 0.0060 'International Tables Vol C Tables 4.2.6.8 and 6.1.1.4'
Cl Cl 0.1484 0.1585 'International Tables Vol C Tables 4.2.6.8 and 6.1.1.4'
Ru Ru -1.2594 0.8363 'International Tables Vol C Tables 4.2.6.8 and 6.1.1.4'

loop_
_geom_angle_atom_site_label_1
_geom_angle_atom_site_label_2
_geom_angle_atom_site_label_3
_geom_angle
O1 Ru1 O2 88.13(12)
O1 Ru1 C23 84.72(15)
O2 Ru1 C23 140.56(15)
O1 Ru1 C25 136.21(15)
O2 Ru1 C25 134.42(14)
C23 Ru1 C25 68.38(17)
O1 Ru1 C22 99.26(16)
O2 Ru1 C22 105.17(15)
C23 Ru1 C22 38.80(17)
C25 Ru1 C22 81.24(18)
O1 Ru1 C24 100.38(15)
O2 Ru1 C24 170.68(15)
C23 Ru1 C24 38.24(17)
C25 Ru1 C24 38.29(16)
C22 Ru1 C24 69.94(17)
O1 Ru1 C26 165.33(13)
O2 Ru1 C26 102.01(14)
C23 Ru1 C26 80.72(17)
C25 Ru1 C26 37.65(16)
C22 Ru1 C26 68.05(17)
C24 Ru1 C26 68.93(17)
O1 Ru1 C21 133.80(15)
O2 Ru1 C21 89.16(15)
C23 Ru1 C21 69.05(17)
C25 Ru1 C21 68.26(17)
C22 Ru1 C21 37.93(16)
C24 Ru1 C21 82.23(17)
C26 Ru1 C21 37.46(16)
O1 Ru1 Cl1 84.30(9)
O2 Ru1 Cl1 85.00(9)
C23 Ru1 Cl1 132.47(13)
C25 Ru1 Cl1 89.17(13)
C22 Ru1 Cl1 169.25(13)
C24 Ru1 Cl1 99.50(12)
C26 Ru1 Cl1 106.91(12)
C21 Ru1 Cl1 141.29(12)
C8 O1 Ru1 128.0(3)
C10 O2 Ru1 125.7(3)
C2 O3 C1 116.6(3)
O3 C1 H1A 109.5
O3 C1 H1B 109.5
H1A C1 H1B 109.5
O3 C1 H1C 109.5
H1A C1 H1C 109.5
H1B C1 H1C 109.5
O3 C2 C3 115.8(4)
O3 C2 C7 124.1(4)
C3 C2 C7 120.1(4)
C2 C3 C4 120.2(4)
C2 C3 H3 119.9
C4 C3 H3 119.9
C3 C4 C5 120.8(4)
C3 C4 H4 119.6
C5 C4 H4 119.6
C6 C5 C4 118.1(4)
C6 C5 C8 123.7(4)
C4 C5 C8 118.2(4)
C5 C6 C7 122.2(4)
C5 C6 H6 118.9
C7 C6 H6 118.9
C6 C7 C2 118.6(4)
C6 C7 H7 120.7
C2 C7 H7 120.7
O1 C8 C9 125.0(4)
O1 C8 C5 114.4(4)
C9 C8 C5 120.7(4)
C10 C9 C8 125.3(4)
C10 C9 H9 117.4
C8 C9 H9 117.4
O2 C10 C9 126.6(4)
O2 C10 C11 114.5(4)
C9 C10 C11 119.0(4)
C16 C11 C12 118.7(4)
C16 C11 C10 122.0(4)
C12 C11 C10 119.3(4)
C13 C12 C11 120.1(4)
C13 C12 H12 119.9
C11 C12 H12 119.9
C12 C13 C14 122.1(4)
C12 C13 H13 119.0
C14 C13 H13 119.0
C15 C14 C13 117.6(4)
C15 C14 C17 122.4(4)
C13 C14 C17 120.0(4)
C14 C15 C16 120.6(4)
C14 C15 H15 119.7
C16 C15 H15 119.7
C11 C16 C15 120.9(4)
C11 C16 H16 119.6
C15 C16 H16 119.6
C20 C17 C14 112.5(4)
C20 C17 C18 109.3(4)
C14 C17 C18 109.4(4)
C20 C17 C19 107.4(4)
C14 C17 C19 109.0(4)
C18 C17 C19 109.0(4)
C17 C18 H18A 109.5
C17 C18 H18B 109.5
H18A C18 H18B 109.5
C17 C18 H18C 109.5
H18A C18 H18C 109.5
H18B C18 H18C 109.5
C17 C19 H19A 109.5
C17 C19 H19B 109.5
H19A C19 H19B 109.5
C17 C19 H19C 109.5
H19A C19 H19C 109.5
H19B C19 H19C 109.5
C17 C20 H20A 109.5
C17 C20 H20B 109.5
H20A C20 H20B 109.5
C17 C20 H20C 109.5
H20A C20 H20C 109.5
H20B C20 H20C 109.5
C26 C21 C22 118.9(4)
C26 C21 C27 121.6(4)
C22 C21 C27 119.4(4)
C26 C21 Ru1 70.9(3)
C22 C21 Ru1 69.6(3)
C27 C21 Ru1 128.4(3)
C21 C22 C23 119.3(4)
C21 C22 Ru1 72.5(3)
C23 C22 Ru1 69.2(3)
C21 C22 H22 120.4
C23 C22 H22 120.4
Ru1 C22 H22 130.4
C24 C23 C22 122.7(4)
C24 C23 Ru1 73.0(2)
C22 C23 Ru1 72.0(2)
C24 C23 H23 118.6
C22 C23 H23 118.6
Ru1 C23 H23 128.9
C23 C24 C25 115.9(4)
C23 C24 C28 124.0(4)
C25 C24 C28 120.0(4)
C23 C24 Ru1 68.7(2)
C25 C24 Ru1 69.3(2)
C28 C24 Ru1 128.1(3)
C26 C25 C24 122.9(4)
C26 C25 Ru1 73.0(3)
C24 C25 Ru1 72.4(2)
C26 C25 H25 118.6
C24 C25 H25 118.6
Ru1 C25 H25 128.4
C25 C26 C21 120.3(4)
C25 C26 Ru1 69.3(3)
C21 C26 Ru1 71.6(3)
C25 C26 H26 119.8
C21 C26 H26 119.8
Ru1 C26 H26 132.2
C21 C27 H27A 109.5
C21 C27 H27B 109.5
H27A C27 H27B 109.5
C21 C27 H27C 109.5
H27A C27 H27C 109.5
H27B C27 H27C 109.5
C24 C28 C29 113.3(4)
C24 C28 C30 110.0(4)
C29 C28 C30 111.7(4)
C24 C28 H28 107.1
C29 C28 H28 107.1
C30 C28 H28 107.1
C28 C29 H29A 109.5
C28 C29 H29B 109.5
H29A C29 H29B 109.5
C28 C29 H29C 109.5
H29A C29 H29C 109.5
H29B C29 H29C 109.5
C28 C30 H30A 109.5
C28 C30 H30B 109.5
H30A C30 H30B 109.5
C28 C30 H30C 109.5
H30A C30 H30C 109.5
H30B C30 H30C 109.5

loop_
_geom_bond_atom_site_label_1
_geom_bond_atom_site_label_2
_geom_bond_distance
Ru1 O1 2.058(3)
Ru1 O2 2.076(3)
Ru1 C23 2.140(4)
Ru1 C25 2.156(4)
Ru1 C22 2.176(5)
Ru1 C24 2.196(4)
Ru1 C26 2.205(5)
Ru1 C21 2.214(5)
Ru1 Cl1 2.4348(13)
O1 C8 1.277(5)
O2 C10 1.287(5)
O3 C2 1.378(5)
O3 C1 1.429(6)
C1 H1A 0.9800
C1 H1B 0.9800
C1 H1C 0.9800
C2 C3 1.384(6)
C2 C7 1.409(6)
C3 C4 1.387(6)
C3 H3 0.9500
C4 C5 1.405(6)
C4 H4 0.9500
C5 C6 1.386(6)
C5 C8 1.502(6)
C6 C7 1.389(6)
C6 H6 0.9500
C7 H7 0.9500
C8 C9 1.410(6)
C9 C10 1.398(6)
C9 H9 0.9500
C10 C11 1.503(6)
C11 C16 1.389(6)
C11 C12 1.398(6)
C12 C13 1.389(6)
C12 H12 0.9500
C13 C14 1.398(6)
C13 H13 0.9500
C14 C15 1.397(6)
C14 C17 1.535(6)
C15 C16 1.410(6)
C15 H15 0.9500
C16 H16 0.9500
C17 C20 1.524(7)
C17 C18 1.537(7)
C17 C19 1.542(6)
C18 H18A 0.9800
C18 H18B 0.9800
C18 H18C 0.9800
C19 H19A 0.9800
C19 H19B 0.9800
C19 H19C 0.9800
C20 H20A 0.9800
C20 H20B 0.9800
C20 H20C 0.9800
C21 C26 1.419(6)
C21 C22 1.427(6)
C21 C27 1.518(6)
C22 C23 1.434(6)
C22 H22 0.9500
C23 C24 1.421(6)
C23 H23 0.9500
C24 C25 1.428(6)
C24 C28 1.517(6)
C25 C26 1.408(6)
C25 H25 0.9500
C26 H26 0.9500
C27 H27A 0.9800
C27 H27B 0.9800
C27 H27C 0.9800
C28 C29 1.524(7)
C28 C30 1.535(6)
C28 H28 1.0000
C29 H29A 0.9800
C29 H29B 0.9800
C29 H29C 0.9800
C30 H30A 0.9800
C30 H30B 0.9800
C30 H30C 0.9800

loop_
_geom_torsion_atom_site_label_1
_geom_torsion_atom_site_label_2
_geom_torsion_atom_site_label_3
_geom_torsion_atom_site_label_4
_geom_torsion
O2 Ru1 O1 C8 6.9(4)
C23 Ru1 O1 C8 148.1(4)
C25 Ru1 O1 C8 -161.1(3)
C22 Ru1 O1 C8 112.0(4)
C24 Ru1 O1 C8 -176.9(4)
C26 Ru1 O1 C8 141.1(6)
C21 Ru1 O1 C8 93.9(4)
Cl1 Ru1 O1 C8 -78.3(4)
O1 Ru1 O2 C10 -11.7(3)
C23 Ru1 O2 C10 -91.1(4)
C25 Ru1 O2 C10 156.7(3)
C22 Ru1 O2 C10 -110.8(4)
C26 Ru1 O2 C10 179.0(3)
C21 Ru1 O2 C10 -145.6(3)
Cl1 Ru1 O2 C10 72.8(3)
C1 O3 C2 C3 -173.4(4)
C1 O3 C2 C7 5.5(6)
O3 C2 C3 C4 178.7(4)
C7 C2 C3 C4 -0.3(7)
C2 C3 C4 C5 0.6(7)
C3 C4 C5 C6 -0.4(7)
C3 C4 C5 C8 -177.6(4)
C4 C5 C6 C7 0.1(7)
C8 C5 C6 C7 177.0(4)
C5 C6 C7 C2 0.2(7)
O3 C2 C7 C6 -179.0(4)
C3 C2 C7 C6 -0.1(7)
Ru1 O1 C8 C9 0.7(6)
Ru1 O1 C8 C5 -179.5(3)
C6 C5 C8 O1 -161.7(4)
C4 C5 C8 O1 15.3(6)
C6 C5 C8 C9 18.0(7)
C4 C5 C8 C9 -165.0(4)
O1 C8 C9 C10 -7.9(7)
C5 C8 C9 C10 172.4(4)
Ru1 O2 C10 C9 9.5(6)
Ru1 O2 C10 C11 -170.8(3)
C8 C9 C10 O2 2.2(8)
C8 C9 C10 C11 -177.4(4)
O2 C10 C11 C16 155.2(4)
C9 C10 C11 C16 -25.2(6)
O2 C10 C11 C12 -23.3(6)
C9 C10 C11 C12 156.3(4)
C16 C11 C12 C13 -1.3(7)
C10 C11 C12 C13 177.2(4)
C11 C12 C13 C14 0.2(7)
C12 C13 C14 C15 0.8(7)
C12 C13 C14 C17 -179.5(4)
C13 C14 C15 C16 -0.8(6)
C17 C14 C15 C16 179.6(4)
C12 C11 C16 C15 1.4(7)
C10 C11 C16 C15 -177.1(4)
C14 C15 C16 C11 -0.3(7)
C15 C14 C17 C20 0.0(6)
C13 C14 C17 C20 -179.6(4)
C15 C14 C17 C18 121.8(5)
C13 C14 C17 C18 -57.8(6)
C15 C14 C17 C19 -119.1(5)
C13 C14 C17 C19 61.3(5)
O1 Ru1 C21 C26 162.2(2)
O2 Ru1 C21 C26 -111.2(2)
C23 Ru1 C21 C26 102.5(3)
C25 Ru1 C21 C26 28.2(2)
C22 Ru1 C21 C26 132.4(4)
C24 Ru1 C21 C26 65.3(3)
Cl1 Ru1 C21 C26 -30.3(3)
O1 Ru1 C21 C22 29.8(3)
O2 Ru1 C21 C22 116.4(3)
C23 Ru1 C21 C22 -30.0(3)
C25 Ru1 C21 C22 -104.2(3)
C24 Ru1 C21 C22 -67.2(3)
C26 Ru1 C21 C22 -132.4(4)
Cl1 Ru1 C21 C22 -162.7(2)
O1 Ru1 C21 C27 -82.1(4)
O2 Ru1 C21 C27 4.5(4)
C23 Ru1 C21 C27 -141.9(4)
C25 Ru1 C21 C27 143.9(4)
C22 Ru1 C21 C27 -111.9(5)
C24 Ru1 C21 C27 -179.1(4)
C26 Ru1 C21 C27 115.7(5)
Cl1 Ru1 C21 C27 85.4(4)
C26 C21 C22 C23 0.1(7)
C27 C21 C22 C23 176.4(4)
Ru1 C21 C22 C23 52.9(4)
C26 C21 C22 Ru1 -52.8(4)
C27 C21 C22 Ru1 123.5(4)
O1 Ru1 C22 C21 -158.7(3)
O2 Ru1 C22 C21 -68.1(3)
C23 Ru1 C22 C21 131.9(4)
C25 Ru1 C22 C21 65.7(3)
C24 Ru1 C22 C21 103.6(3)
C26 Ru1 C22 C21 29.0(3)
Cl1 Ru1 C22 C21 92.7(7)
O1 Ru1 C22 C23 69.4(3)
O2 Ru1 C22 C23 160.0(3)
C25 Ru1 C22 C23 -66.2(3)
C24 Ru1 C22 C23 -28.3(3)
C26 Ru1 C22 C23 -102.9(3)
C21 Ru1 C22 C23 -131.9(4)
Cl1 Ru1 C22 C23 -39.2(9)
C21 C22 C23 C24 0.5(7)
Ru1 C22 C23 C24 55.0(4)
C21 C22 C23 Ru1 -54.5(4)
O1 Ru1 C23 C24 114.2(3)
O2 Ru1 C23 C24 -165.2(2)
C25 Ru1 C23 C24 -30.6(3)
C22 Ru1 C23 C24 -133.9(4)
C26 Ru1 C23 C24 -67.6(3)
C21 Ru1 C23 C24 -104.6(3)
Cl1 Ru1 C23 C24 36.9(3)
O1 Ru1 C23 C22 -111.9(3)
O2 Ru1 C23 C22 -31.3(4)
C25 Ru1 C23 C22 103.4(3)
C24 Ru1 C23 C22 133.9(4)
C26 Ru1 C23 C22 66.3(3)
C21 Ru1 C23 C22 29.3(3)
Cl1 Ru1 C23 C22 170.8(2)
C22 C23 C24 C25 -2.0(6)
Ru1 C23 C24 C25 52.5(3)
C22 C23 C24 C28 -176.9(4)
Ru1 C23 C24 C28 -122.4(4)
C22 C23 C24 Ru1 -54.5(4)
O1 Ru1 C24 C23 -67.4(3)
C25 Ru1 C24 C23 130.3(4)
C22 Ru1 C24 C23 28.7(3)
C26 Ru1 C24 C23 102.1(3)
C21 Ru1 C24 C23 65.8(3)
Cl1 Ru1 C24 C23 -153.3(3)
O1 Ru1 C24 C25 162.3(3)
C23 Ru1 C24 C25 -130.3(4)
C22 Ru1 C24 C25 -101.6(3)
C26 Ru1 C24 C25 -28.2(3)
C21 Ru1 C24 C25 -64.5(3)
Cl1 Ru1 C24 C25 76.4(3)
O1 Ru1 C24 C28 49.7(4)
C23 Ru1 C24 C28 117.2(5)
C25 Ru1 C24 C28 -112.5(5)
C22 Ru1 C24 C28 145.9(4)
C26 Ru1 C24 C28 -140.7(4)
C21 Ru1 C24 C28 -177.0(4)
Cl1 Ru1 C24 C28 -36.2(4)
C23 C24 C25 C26 3.1(6)
C28 C24 C25 C26 178.2(4)
Ru1 C24 C25 C26 55.3(4)
C23 C24 C25 Ru1 -52.2(3)
C28 C24 C25 Ru1 122.9(4)
O1 Ru1 C25 C26 -159.5(2)
O2 Ru1 C25 C26 37.5(3)
C23 Ru1 C25 C26 -103.3(3)
C22 Ru1 C25 C26 -65.2(3)
C24 Ru1 C25 C26 -133.8(4)
C21 Ru1 C25 C26 -28.1(2)
Cl1 Ru1 C25 C26 119.7(2)
O1 Ru1 C25 C24 -25.7(4)
O2 Ru1 C25 C24 171.3(2)
C23 Ru1 C25 C24 30.5(3)
C22 Ru1 C25 C24 68.6(3)
C26 Ru1 C25 C24 133.8(4)
C21 Ru1 C25 C24 105.7(3)
Cl1 Ru1 C25 C24 -106.5(3)
C24 C25 C26 C21 -2.7(7)
Ru1 C25 C26 C21 52.3(4)
C24 C25 C26 Ru1 -55.0(4)
C22 C21 C26 C25 1.0(7)
C27 C21 C26 C25 -175.3(4)
Ru1 C21 C26 C25 -51.2(4)
C22 C21 C26 Ru1 52.2(4)
C27 C21 C26 Ru1 -124.0(4)
O1 Ru1 C26 C25 73.5(6)
O2 Ru1 C26 C25 -153.6(2)
C23 Ru1 C26 C25 66.5(3)
C22 Ru1 C26 C25 104.7(3)
C24 Ru1 C26 C25 28.6(2)
C21 Ru1 C26 C25 134.0(4)
Cl1 Ru1 C26 C25 -65.2(2)
O1 Ru1 C26 C21 -60.5(7)
O2 Ru1 C26 C21 72.4(2)
C23 Ru1 C26 C21 -67.5(3)
C25 Ru1 C26 C21 -134.0(4)
C22 Ru1 C26 C21 -29.3(2)
C24 Ru1 C26 C21 -105.4(3)
Cl1 Ru1 C26 C21 160.8(2)
C23 C24 C28 C29 22.4(6)
C25 C24 C28 C29 -152.2(4)
Ru1 C24 C28 C29 -65.9(5)
C23 C24 C28 C30 -103.4(5)
C25 C24 C28 C30 81.9(5)
Ru1 C24 C28 C30 168.2(3)

loop_
_publcif_info_datablock.id
_publcif_info_datablock.publ_exptl
_publcif_info_datablock.publ_geom
_publcif_info_datablock.structure
{b1ecd767-27f1-4532-8795-104dd90be28b} y y y

loop_
_publcif_info_exptl_table_extra_item
sin_theta_over_lambda_max

loop_
_publcif_info_tables.block_id
_publcif_info_tables.reference_item
{b1ecd767-27f1-4532-8795-104dd90be28b} '_publcif_info_datablock.publ_exptl'
